data_7205186
loop_
_publ_author_name
'Jiang, Kai'
'Ma, Lu-Fang'
'Sun, Xiao-Yuan'
'Wang, Li-Ya'

_publ_section_title
;
 Syntheses, structures and luminescent properties of zinc(ii)
 coordination polymers based on bis(imidazole) and dicarboxylate
;
_journal_issue 1
_journal_name_full CrystEngComm
_journal_page_first 330
_journal_paper_doi 10.1039/c0ce00190b
_journal_volume 13
_journal_year 2011
_chemical_formula_sum 'C18 H18 N4 O5 Zn'
_chemical_formula_weight 435.73
_chemical_name_systematic
;
?
;
_space_group_IT_number 61
_symmetry_cell_setting orthorhombic
_symmetry_space_group_name_Hall '-P 2ac 2ab'
_symmetry_space_group_name_H-M 'P b c a'
_atom_sites_solution_hydrogens geom
_atom_sites_solution_primary direct
_atom_sites_solution_secondary difmap
_audit_creation_method SHELXL-97
_cell_angle_alpha 90.00
_cell_angle_beta 90.00
_cell_angle_gamma 90.00
_cell_formula_units_Z 8
_cell_length_a 16.4763(14)
_cell_length_b 13.2934(11)
_cell_length_c 17.2155(15)
_cell_measurement_reflns_used 4211
_cell_measurement_temperature 296(2)
_cell_measurement_theta_max 22.90
_cell_measurement_theta_min 2.30
_cell_volume 3770.6(6)
_computing_cell_refinement 'Bruker SMART'
_computing_data_collection 'Bruker SMART'
_computing_data_reduction 'Bruker SAINT'
_computing_molecular_graphics 'Bruker SHELXTL'
_computing_publication_material 'Bruker SHELXTL'
_computing_structure_refinement 'SHELXL-97 (Sheldrick, 1997)'
_computing_structure_solution 'SHELXS-97 (Sheldrick, 1990)'
_diffrn_ambient_temperature 296(2)
_diffrn_measured_fraction_theta_full 0.999
_diffrn_measured_fraction_theta_max 0.999
_diffrn_measurement_device_type 'CCD area detector'
_diffrn_measurement_method 'phi and omega scans'
_diffrn_radiation_monochromator graphite
_diffrn_radiation_source 'fine-focus sealed tube'
_diffrn_radiation_type MoK\a
_diffrn_radiation_wavelength 0.71073
_diffrn_reflns_av_R_equivalents 0.0523
_diffrn_reflns_av_sigmaI/netI 0.0297
_diffrn_reflns_limit_h_max 19
_diffrn_reflns_limit_h_min -19
_diffrn_reflns_limit_k_max 16
_diffrn_reflns_limit_k_min -16
_diffrn_reflns_limit_l_max 20
_diffrn_reflns_limit_l_min -20
_diffrn_reflns_number 27180
_diffrn_reflns_theta_full 25.50
_diffrn_reflns_theta_max 25.50
_diffrn_reflns_theta_min 2.30
_diffrn_standards_decay_% 0
_diffrn_standards_interval_count 0
_diffrn_standards_interval_time 0
_diffrn_standards_number 0
_exptl_absorpt_coefficient_mu 1.341
_exptl_absorpt_correction_T_max 0.9120
_exptl_absorpt_correction_T_min 0.7660
_exptl_absorpt_correction_type multi-scan
_exptl_absorpt_process_details sadabs
_exptl_crystal_colour colourless
_exptl_crystal_density_diffrn 1.535
_exptl_crystal_density_method 'not measured'
_exptl_crystal_description block
_exptl_crystal_F_000 1792
_exptl_crystal_size_max 0.21
_exptl_crystal_size_mid 0.15
_exptl_crystal_size_min 0.07
_refine_diff_density_max 0.596
_refine_diff_density_min -0.304
_refine_diff_density_rms 0.061
_refine_ls_extinction_method none
_refine_ls_goodness_of_fit_ref 1.025
_refine_ls_hydrogen_treatment constr
_refine_ls_matrix_type full
_refine_ls_number_parameters 254
_refine_ls_number_reflns 3501
_refine_ls_number_restraints 0
_refine_ls_restrained_S_all 1.025
_refine_ls_R_factor_all 0.0520
_refine_ls_R_factor_gt 0.0336
_refine_ls_shift/su_max 0.000
_refine_ls_shift/su_mean 0.000
_refine_ls_structure_factor_coef Fsqd
_refine_ls_weighting_details 'calc w=1/[\s^2^(Fo^2^)+(0.0296P)^2^+5.0363P] where P=(Fo^2^+2Fc^2^)/3'
_refine_ls_weighting_scheme calc
_refine_ls_wR_factor_gt 0.0760
_refine_ls_wR_factor_ref 0.0857
_reflns_number_gt 2670
_reflns_number_total 3501
_reflns_threshold_expression >2sigma(I)
_cod_data_source_file C0CE00190B.TXT
_cod_data_source_block a
_cod_depositor_comments
;
The following automatic conversions were performed:
'_symmetry_cell_setting' value 'Orthorhombic' changed to 'orthorhombic'
according to '/home/saulius/struct/CIF-dictionaries/cif_core.dic'
dictionary named 'cif_core.dic' version 2.4.1 from 2010-06-29.

Automatic conversion script
Id: cif_fix_enum 1555 2011-01-17 13:19:09Z saulius 
;
_cod_original_sg_symbol_H-M Pbca
_cod_database_code 7205186

loop_
_symmetry_equiv_pos_as_xyz
'x, y, z'
'-x+1/2, -y, z+1/2'
'-x, y+1/2, -z+1/2'
'x+1/2, -y+1/2, -z'
'-x, -y, -z'
'x-1/2, y, -z-1/2'
'x, -y-1/2, z-1/2'
'-x-1/2, y-1/2, z'

loop_
_atom_site_label
_atom_site_type_symbol
_atom_site_fract_x
_atom_site_fract_y
_atom_site_fract_z
_atom_site_U_iso_or_equiv
_atom_site_adp_type
_atom_site_occupancy
_atom_site_symmetry_multiplicity
_atom_site_calc_flag
_atom_site_refinement_flags
_atom_site_disorder_assembly
_atom_site_disorder_group
Zn1 Zn 0.290873(19) 0.19056(2) 0.120308(18) 0.02758(11) Uani 1 1 d . . .
O1 O 0.16436(13) 0.05679(17) 0.18260(13) 0.0458(6) Uani 1 1 d . . .
O2 O 0.17914(12) 0.16574(15) 0.08559(13) 0.0377(5) Uani 1 1 d . . .
O3 O -0.05192(13) 0.23654(17) -0.09158(14) 0.0462(6) Uani 1 1 d . . .
O4 O -0.17497(12) 0.20422(15) -0.04589(12) 0.0356(5) Uani 1 1 d . . .
O5 O -0.12818(13) -0.06621(19) 0.14961(15) 0.0540(7) Uani 1 1 d . . .
N1 N 0.29611(14) 0.24386(18) 0.22862(13) 0.0322(6) Uani 1 1 d . . .
N2 N 0.30719(14) 0.34094(19) 0.33077(14) 0.0331(6) Uani 1 1 d . . .
N3 N 0.54856(15) 0.45040(18) 0.40040(16) 0.0401(7) Uani 1 1 d . . .
N4 N 0.64793(14) 0.55984(18) 0.39285(14) 0.0330(6) Uani 1 1 d . . .
C1 C 0.05063(16) 0.0894(2) 0.10137(16) 0.0276(6) Uani 1 1 d . . .
C2 C 0.01838(17) 0.1433(2) 0.04001(17) 0.0288(6) Uani 1 1 d . . .
H2 H 0.0508 0.1884 0.0129 0.035 Uiso 1 1 calc R . .
C3 C -0.06264(16) 0.1302(2) 0.01856(16) 0.0275(6) Uani 1 1 d . . .
C4 C -0.10951(17) 0.0606(2) 0.05755(17) 0.0328(7) Uani 1 1 d . . .
H4 H -0.1636 0.0517 0.0436 0.039 Uiso 1 1 calc R . .
C5 C -0.07675(18) 0.0036(2) 0.11733(17) 0.0339(7) Uani 1 1 d . . .
C6 C 0.00261(17) 0.0191(2) 0.14050(17) 0.0326(7) Uani 1 1 d . . .
H6 H 0.0240 -0.0172 0.1819 0.039 Uiso 1 1 calc R . .
C7 C 0.13739(17) 0.1035(2) 0.12647(18) 0.0318(7) Uani 1 1 d . . .
C8 C -0.09735(18) 0.1943(2) -0.04504(16) 0.0296(6) Uani 1 1 d . . .
C9 C -0.0956(2) -0.1340(3) 0.2044(2) 0.0612(11) Uani 1 1 d . . .
H9A H -0.0488 -0.1666 0.1828 0.092 Uiso 1 1 calc R . .
H9B H -0.1357 -0.1837 0.2174 0.092 Uiso 1 1 calc R . .
H9C H -0.0802 -0.0980 0.2504 0.092 Uiso 1 1 calc R . .
C10 C 0.31040(18) 0.3361(2) 0.25321(18) 0.0342(7) Uani 1 1 d . . .
H10 H 0.3213 0.3905 0.2209 0.041 Uiso 1 1 calc R . .
C11 C 0.2833(2) 0.1887(3) 0.29400(19) 0.0517(10) Uani 1 1 d . . .
H11 H 0.2716 0.1203 0.2948 0.062 Uiso 1 1 calc R . .
C12 C 0.2901(2) 0.2468(3) 0.35699(19) 0.0504(9) Uani 1 1 d . . .
H12 H 0.2843 0.2269 0.4085 0.060 Uiso 1 1 calc R . .
C13 C 0.31793(18) 0.4312(3) 0.3790(2) 0.0427(8) Uani 1 1 d . . .
H13A H 0.3060 0.4141 0.4326 0.051 Uiso 1 1 calc R . .
H13B H 0.2789 0.4816 0.3627 0.051 Uiso 1 1 calc R . .
C14 C 0.4024(2) 0.4764(3) 0.3751(2) 0.0499(9) Uani 1 1 d . . .
H14A H 0.4134 0.4974 0.3221 0.060 Uiso 1 1 calc R . .
H14B H 0.4043 0.5358 0.4078 0.060 Uiso 1 1 calc R . .
C15 C 0.4665(2) 0.4054(3) 0.4002(2) 0.0557(10) Uani 1 1 d . . .
H15A H 0.4539 0.3817 0.4521 0.067 Uiso 1 1 calc R . .
H15B H 0.4663 0.3476 0.3658 0.067 Uiso 1 1 calc R . .
C16 C 0.56913(18) 0.5462(2) 0.3859(2) 0.0413(8) Uani 1 1 d . . .
H16 H 0.5324 0.5965 0.3727 0.050 Uiso 1 1 calc R . .
C17 C 0.67886(19) 0.4671(2) 0.41272(18) 0.0372(7) Uani 1 1 d . . .
H17 H 0.7334 0.4534 0.4218 0.045 Uiso 1 1 calc R . .
C18 C 0.61857(19) 0.3993(2) 0.41696(19) 0.0408(8) Uani 1 1 d . . .
H18 H 0.6234 0.3313 0.4288 0.049 Uiso 1 1 calc R . .

loop_
_atom_site_aniso_label
_atom_site_aniso_U_11
_atom_site_aniso_U_22
_atom_site_aniso_U_33
_atom_site_aniso_U_23
_atom_site_aniso_U_13
_atom_site_aniso_U_12
Zn1 0.02213(18) 0.03052(19) 0.03008(19) 0.00148(14) -0.00159(14) 0.00078(14)
O1 0.0328(12) 0.0502(14) 0.0546(15) 0.0175(12) -0.0142(11) -0.0021(11)
O2 0.0234(11) 0.0394(12) 0.0503(13) 0.0087(10) -0.0075(10) -0.0047(9)
O3 0.0365(13) 0.0466(13) 0.0556(14) 0.0196(12) 0.0039(11) 0.0045(11)
O4 0.0259(11) 0.0443(13) 0.0365(11) 0.0049(10) -0.0059(9) 0.0047(9)
O5 0.0296(12) 0.0684(16) 0.0639(16) 0.0333(13) -0.0046(11) -0.0147(12)
N1 0.0361(14) 0.0310(13) 0.0294(13) 0.0020(10) -0.0014(11) -0.0012(11)
N2 0.0267(13) 0.0380(14) 0.0346(14) -0.0052(11) -0.0045(11) -0.0003(11)
N3 0.0294(14) 0.0293(14) 0.0616(18) -0.0037(13) 0.0000(12) -0.0052(11)
N4 0.0248(13) 0.0288(13) 0.0454(16) -0.0011(11) -0.0024(11) 0.0002(10)
C1 0.0213(14) 0.0264(15) 0.0352(16) -0.0023(12) -0.0020(12) 0.0007(11)
C2 0.0243(15) 0.0255(14) 0.0367(16) 0.0000(12) -0.0002(13) -0.0015(12)
C3 0.0257(15) 0.0271(15) 0.0298(15) -0.0018(12) -0.0023(12) 0.0033(12)
C4 0.0205(14) 0.0397(17) 0.0382(17) 0.0009(14) -0.0034(13) -0.0008(13)
C5 0.0264(15) 0.0396(17) 0.0357(16) 0.0051(14) 0.0037(13) -0.0038(13)
C6 0.0286(16) 0.0366(17) 0.0326(16) 0.0044(13) -0.0029(13) 0.0011(13)
C7 0.0249(15) 0.0273(15) 0.0431(18) -0.0004(14) -0.0051(14) 0.0014(12)
C8 0.0312(16) 0.0262(14) 0.0315(15) -0.0043(13) -0.0022(13) 0.0013(13)
C9 0.048(2) 0.072(3) 0.064(2) 0.031(2) 0.0026(19) -0.009(2)
C10 0.0330(17) 0.0361(17) 0.0334(16) 0.0030(13) 0.0004(13) -0.0047(13)
C11 0.087(3) 0.0314(17) 0.0370(18) 0.0076(15) -0.0085(18) -0.0062(18)
C12 0.076(3) 0.045(2) 0.0304(17) 0.0088(15) -0.0071(17) -0.0028(19)
C13 0.0307(16) 0.051(2) 0.0466(19) -0.0166(16) -0.0022(15) -0.0003(15)
C14 0.0374(19) 0.054(2) 0.059(2) -0.0189(18) -0.0047(17) -0.0017(16)
C15 0.044(2) 0.043(2) 0.080(3) 0.0027(19) -0.0059(19) -0.0124(17)
C16 0.0281(17) 0.0321(17) 0.064(2) -0.0018(16) -0.0034(16) 0.0001(13)
C17 0.0295(16) 0.0377(18) 0.0443(19) -0.0007(15) -0.0006(14) 0.0048(14)
C18 0.0384(19) 0.0297(16) 0.054(2) 0.0016(15) 0.0022(16) 0.0025(14)

loop_
_atom_type_symbol
_atom_type_description
_atom_type_scat_dispersion_real
_atom_type_scat_dispersion_imag
_atom_type_scat_source
C C 0.0033 0.0016 'International Tables Vol C Tables 4.2.6.8 and 6.1.1.4'
H H 0.0000 0.0000 'International Tables Vol C Tables 4.2.6.8 and 6.1.1.4'
N N 0.0061 0.0033 'International Tables Vol C Tables 4.2.6.8 and 6.1.1.4'
O O 0.0106 0.0060 'International Tables Vol C Tables 4.2.6.8 and 6.1.1.4'
Zn Zn 0.2839 1.4301 'International Tables Vol C Tables 4.2.6.8 and 6.1.1.4'

loop_
_geom_angle_atom_site_label_1
_geom_angle_atom_site_label_2
_geom_angle_atom_site_label_3
_geom_angle
_geom_angle_site_symmetry_1
_geom_angle_site_symmetry_3
_geom_angle_publ_flag
O2 Zn1 O4 100.86(9) . 4 ?
O2 Zn1 N1 112.61(10) . . ?
O4 Zn1 N1 109.97(9) 4 . ?
O2 Zn1 N4 106.80(9) . 3_645 ?
O4 Zn1 N4 113.16(9) 4 3_645 ?
N1 Zn1 N4 112.83(10) . 3_645 ?
C7 O2 Zn1 116.30(18) . . ?
C8 O4 Zn1 111.28(18) . 4_455 ?
C5 O5 C9 117.9(2) . . ?
C10 N1 C11 105.2(3) . . ?
C10 N1 Zn1 129.6(2) . . ?
C11 N1 Zn1 125.1(2) . . ?
C10 N2 C12 107.2(3) . . ?
C10 N2 C13 126.8(3) . . ?
C12 N2 C13 126.1(3) . . ?
C16 N3 C18 107.3(3) . . ?
C16 N3 C15 127.9(3) . . ?
C18 N3 C15 124.8(3) . . ?
C16 N4 C17 105.3(3) . . ?
C16 N4 Zn1 126.9(2) . 3_655 ?
C17 N4 Zn1 127.8(2) . 3_655 ?
C2 C1 C6 119.8(3) . . ?
C2 C1 C7 121.3(3) . . ?
C6 C1 C7 118.9(3) . . ?
C1 C2 C3 120.4(3) . . ?
C1 C2 H2 119.8 . . ?
C3 C2 H2 119.8 . . ?
C4 C3 C2 119.3(3) . . ?
C4 C3 C8 121.5(2) . . ?
C2 C3 C8 119.2(3) . . ?
C3 C4 C5 120.6(3) . . ?
C3 C4 H4 119.7 . . ?
C5 C4 H4 119.7 . . ?
O5 C5 C6 124.5(3) . . ?
O5 C5 C4 115.4(3) . . ?
C6 C5 C4 120.1(3) . . ?
C5 C6 C1 119.7(3) . . ?
C5 C6 H6 120.1 . . ?
C1 C6 H6 120.1 . . ?
O1 C7 O2 124.1(3) . . ?
O1 C7 C1 120.3(3) . . ?
O2 C7 C1 115.5(3) . . ?
O3 C8 O4 123.4(3) . . ?
O3 C8 C3 120.1(3) . . ?
O4 C8 C3 116.5(3) . . ?
O5 C9 H9A 109.5 . . ?
O5 C9 H9B 109.5 . . ?
H9A C9 H9B 109.5 . . ?
O5 C9 H9C 109.5 . . ?
H9A C9 H9C 109.5 . . ?
H9B C9 H9C 109.5 . . ?
N1 C10 N2 111.0(3) . . ?
N1 C10 H10 124.5 . . ?
N2 C10 H10 124.5 . . ?
C12 C11 N1 110.4(3) . . ?
C12 C11 H11 124.8 . . ?
N1 C11 H11 124.8 . . ?
C11 C12 N2 106.2(3) . . ?
C11 C12 H12 126.9 . . ?
N2 C12 H12 126.9 . . ?
N2 C13 C14 114.1(3) . . ?
N2 C13 H13A 108.7 . . ?
C14 C13 H13A 108.7 . . ?
N2 C13 H13B 108.7 . . ?
C14 C13 H13B 108.7 . . ?
H13A C13 H13B 107.6 . . ?
C15 C14 C13 112.8(3) . . ?
C15 C14 H14A 109.0 . . ?
C13 C14 H14A 109.0 . . ?
C15 C14 H14B 109.0 . . ?
C13 C14 H14B 109.0 . . ?
H14A C14 H14B 107.8 . . ?
N3 C15 C14 113.2(3) . . ?
N3 C15 H15A 108.9 . . ?
C14 C15 H15A 108.9 . . ?
N3 C15 H15B 108.9 . . ?
C14 C15 H15B 108.9 . . ?
H15A C15 H15B 107.7 . . ?
N4 C16 N3 111.3(3) . . ?
N4 C16 H16 124.4 . . ?
N3 C16 H16 124.4 . . ?
C18 C17 N4 109.9(3) . . ?
C18 C17 H17 125.0 . . ?
N4 C17 H17 125.0 . . ?
C17 C18 N3 106.2(3) . . ?
C17 C18 H18 126.9 . . ?
N3 C18 H18 126.9 . . ?

loop_
_geom_bond_atom_site_label_1
_geom_bond_atom_site_label_2
_geom_bond_distance
_geom_bond_site_symmetry_2
_geom_bond_publ_flag
Zn1 O2 1.964(2) . ?
Zn1 O4 1.979(2) 4 ?
Zn1 N1 1.997(2) . ?
Zn1 N4 2.022(2) 3_645 ?
O1 C7 1.232(3) . ?
O2 C7 1.285(3) . ?
O3 C8 1.232(3) . ?
O4 C8 1.286(3) . ?
O4 Zn1 1.979(2) 4_455 ?
O5 C5 1.374(3) . ?
O5 C9 1.411(4) . ?
N1 C10 1.318(4) . ?
N1 C11 1.359(4) . ?
N2 C10 1.338(4) . ?
N2 C12 1.359(4) . ?
N2 C13 1.469(4) . ?
N3 C16 1.341(4) . ?
N3 C18 1.369(4) . ?
N3 C15 1.478(4) . ?
N4 C16 1.316(4) . ?
N4 C17 1.377(4) . ?
N4 Zn1 2.022(2) 3_655 ?
C1 C2 1.382(4) . ?
C1 C6 1.398(4) . ?
C1 C7 1.505(4) . ?
C2 C3 1.396(4) . ?
C2 H2 0.9300 . ?
C3 C4 1.380(4) . ?
C3 C8 1.500(4) . ?
C4 C5 1.387(4) . ?
C4 H4 0.9300 . ?
C5 C6 1.382(4) . ?
C6 H6 0.9300 . ?
C9 H9A 0.9600 . ?
C9 H9B 0.9600 . ?
C9 H9C 0.9600 . ?
C10 H10 0.9300 . ?
C11 C12 1.336(5) . ?
C11 H11 0.9300 . ?
C12 H12 0.9300 . ?
C13 C14 1.518(4) . ?
C13 H13A 0.9700 . ?
C13 H13B 0.9700 . ?
C14 C15 1.481(5) . ?
C14 H14A 0.9700 . ?
C14 H14B 0.9700 . ?
C15 H15A 0.9700 . ?
C15 H15B 0.9700 . ?
C16 H16 0.9300 . ?
C17 C18 1.343(4) . ?
C17 H17 0.9300 . ?
C18 H18 0.9300 . ?

loop_
_geom_torsion_atom_site_label_1
_geom_torsion_atom_site_label_2
_geom_torsion_atom_site_label_3
_geom_torsion_atom_site_label_4
_geom_torsion
_geom_torsion_site_symmetry_1
_geom_torsion_site_symmetry_2
_geom_torsion_site_symmetry_3
_geom_torsion_site_symmetry_4
_geom_torsion_publ_flag
O4 Zn1 O2 C7 -175.8(2) 4 . . . ?
N1 Zn1 O2 C7 -58.7(2) . . . . ?
N4 Zn1 O2 C7 65.7(2) 3_645 . . . ?
O2 Zn1 N1 C10 -104.4(3) . . . . ?
O4 Zn1 N1 C10 7.3(3) 4 . . . ?
N4 Zn1 N1 C10 134.6(3) 3_645 . . . ?
O2 Zn1 N1 C11 74.3(3) . . . . ?
O4 Zn1 N1 C11 -174.1(3) 4 . . . ?
N4 Zn1 N1 C11 -46.8(3) 3_645 . . . ?
C6 C1 C2 C3 2.1(4) . . . . ?
C7 C1 C2 C3 -178.9(3) . . . . ?
C1 C2 C3 C4 -2.2(4) . . . . ?
C1 C2 C3 C8 176.3(3) . . . . ?
C2 C3 C4 C5 -0.2(4) . . . . ?
C8 C3 C4 C5 -178.6(3) . . . . ?
C9 O5 C5 C6 -7.0(5) . . . . ?
C9 O5 C5 C4 172.9(3) . . . . ?
C3 C4 C5 O5 -177.4(3) . . . . ?
C3 C4 C5 C6 2.6(5) . . . . ?
O5 C5 C6 C1 177.3(3) . . . . ?
C4 C5 C6 C1 -2.6(5) . . . . ?
C2 C1 C6 C5 0.2(4) . . . . ?
C7 C1 C6 C5 -178.7(3) . . . . ?
Zn1 O2 C7 O1 -3.3(4) . . . . ?
Zn1 O2 C7 C1 177.03(18) . . . . ?
C2 C1 C7 O1 178.1(3) . . . . ?
C6 C1 C7 O1 -3.0(4) . . . . ?
C2 C1 C7 O2 -2.2(4) . . . . ?
C6 C1 C7 O2 176.7(3) . . . . ?
Zn1 O4 C8 O3 -8.2(4) 4_455 . . . ?
Zn1 O4 C8 C3 169.60(18) 4_455 . . . ?
C4 C3 C8 O3 -161.7(3) . . . . ?
C2 C3 C8 O3 19.9(4) . . . . ?
C4 C3 C8 O4 20.5(4) . . . . ?
C2 C3 C8 O4 -157.9(3) . . . . ?
C11 N1 C10 N2 0.0(4) . . . . ?
Zn1 N1 C10 N2 178.87(19) . . . . ?
C12 N2 C10 N1 0.1(4) . . . . ?
C13 N2 C10 N1 -178.4(3) . . . . ?
C10 N1 C11 C12 -0.2(4) . . . . ?
Zn1 N1 C11 C12 -179.1(2) . . . . ?
N1 C11 C12 N2 0.3(4) . . . . ?
C10 N2 C12 C11 -0.3(4) . . . . ?
C13 N2 C12 C11 178.3(3) . . . . ?
C10 N2 C13 C14 -65.2(4) . . . . ?
C12 N2 C13 C14 116.4(4) . . . . ?
N2 C13 C14 C15 -59.4(4) . . . . ?
C16 N3 C15 C14 4.7(5) . . . . ?
C18 N3 C15 C14 -176.1(3) . . . . ?
C13 C14 C15 N3 -177.0(3) . . . . ?
C17 N4 C16 N3 0.1(4) . . . . ?
Zn1 N4 C16 N3 -178.4(2) 3_655 . . . ?
C18 N3 C16 N4 -0.5(4) . . . . ?
C15 N3 C16 N4 178.7(3) . . . . ?
C16 N4 C17 C18 0.4(4) . . . . ?
Zn1 N4 C17 C18 178.9(2) 3_655 . . . ?
N4 C17 C18 N3 -0.7(4) . . . . ?
C16 N3 C18 C17 0.7(4) . . . . ?
C15 N3 C18 C17 -178.6(3) . . . . ?
